data_4134282
loop_
_publ_author_name
'Zhang, Han-Yue'
'Song, Xian-Jiang'
'Chen, Xiao-Gang'
'Zhang, Zhi-Xu'
'You, Yu-Meng'
'Tang, Yuan-Yuan'
'Xiong, Ren-Gen'

_publ_section_title
;
 Observation of vortex domains in a two-dimensional lead iodide perovskite
 ferroelectric.
;
_journal_name_full 'Journal of the American Chemical Society'
_journal_paper_doi 10.1021/jacs.0c00371
_journal_year 2020
_chemical_formula_moiety 'I4 Pb, 2(C5 H10 F2 N)'
_chemical_formula_sum 'C10 H20 F4 I4 N2 Pb'
_chemical_formula_weight 959.08
_space_group_crystal_system orthorhombic
_space_group_IT_number 41
_space_group_name_Hall 'A 2 -2ab'
_space_group_name_H-M_alt 'A e a 2'
_atom_sites_solution_hydrogens geom
_audit_creation_method SHELXL-2014/7
_cell_angle_alpha 90
_cell_angle_beta 90
_cell_angle_gamma 90
_cell_formula_units_Z 4
_cell_length_a 9.3456(4)
_cell_length_b 25.3587(13)
_cell_length_c 9.0113(5)
_cell_measurement_reflns_used 3797
_cell_measurement_temperature 300(2)
_cell_measurement_theta_max 30.3560
_cell_measurement_theta_min 2.7050
_cell_volume 2135.61(19)
_computing_structure_refinement 'SHELXL-2014/7 (Sheldrick, 2014)'
_diffrn_ambient_temperature 300(2)
_diffrn_measured_fraction_theta_full 0.999
_diffrn_measured_fraction_theta_max 0.998
_diffrn_measurement_device_type 'XtaLAB Synergy R, DW system, HyPix'
_diffrn_radiation_type MoK\a
_diffrn_radiation_wavelength 0.71073
_diffrn_reflns_av_R_equivalents 0.0374
_diffrn_reflns_av_unetI/netI 0.0386
_diffrn_reflns_Laue_measured_fraction_full 0.999
_diffrn_reflns_Laue_measured_fraction_max 0.998
_diffrn_reflns_limit_h_max 11
_diffrn_reflns_limit_h_min -11
_diffrn_reflns_limit_k_max 30
_diffrn_reflns_limit_k_min -30
_diffrn_reflns_limit_l_max 10
_diffrn_reflns_limit_l_min -10
_diffrn_reflns_number 4611
_diffrn_reflns_point_group_measured_fraction_full 0.884
_diffrn_reflns_point_group_measured_fraction_max 0.883
_diffrn_reflns_theta_full 24.982
_diffrn_reflns_theta_max 24.982
_diffrn_reflns_theta_min 2.708
_diffrn_source 'Rotating-anode X-ray tube'
_exptl_absorpt_coefficient_mu 13.709
_exptl_absorpt_correction_T_max 0.043
_exptl_absorpt_correction_T_min 0.023
_exptl_absorpt_correction_type multi-scan
_exptl_absorpt_process_details
;
CrysAlisPro 1.171.40.14e (Rigaku Oxford Diffraction, 2018)
Empirical absorption correction using spherical harmonics,
 implemented in SCALE3 ABSPACK scaling algorithm.
;
_exptl_crystal_colour red
_exptl_crystal_density_diffrn 2.983
_exptl_crystal_description sheet
_exptl_crystal_F_000 1696
_exptl_crystal_size_max 0.3
_exptl_crystal_size_mid 0.26
_exptl_crystal_size_min 0.23
_refine_diff_density_max 0.919
_refine_diff_density_min -0.859
_refine_diff_density_rms 0.172
_refine_ls_abs_structure_details
;
 Classical Flack method preferred over Parsons because s.u. lower.
;
_refine_ls_abs_structure_Flack 0.016(6)
_refine_ls_extinction_coef 0.00192(12)
_refine_ls_extinction_expression Fc^*^=kFc[1+0.001xFc^2^\l^3^/sin(2\q)]^-1/4^
_refine_ls_extinction_method 'SHELXL-2014/7 (Sheldrick 2014'
_refine_ls_goodness_of_fit_ref 1.094
_refine_ls_hydrogen_treatment constr
_refine_ls_matrix_type full
_refine_ls_number_parameters 97
_refine_ls_number_reflns 1662
_refine_ls_number_restraints 1
_refine_ls_restrained_S_all 1.094
_refine_ls_R_factor_all 0.0296
_refine_ls_R_factor_gt 0.0283
_refine_ls_shift/su_max 0.001
_refine_ls_shift/su_mean 0.000
_refine_ls_structure_factor_coef Fsqd
_refine_ls_weighting_details 'w=1/[\s^2^(Fo^2^)+(0.0403P)^2^] where P=(Fo^2^+2Fc^2^)/3'
_refine_ls_weighting_scheme calc
_refine_ls_wR_factor_gt 0.0697
_refine_ls_wR_factor_ref 0.0700
_reflns_Friedel_coverage 0.647
_reflns_Friedel_fraction_full 0.750
_reflns_Friedel_fraction_max 0.749
_reflns_number_gt 1586
_reflns_number_total 1883
_reflns_threshold_expression 'I > 2\s(I)'
_cod_data_source_file ja0c00371_si_010.cif
_cod_data_source_block ABA2
_cod_original_sg_symbol_Hall 'A 2 -2ac'
_cod_original_sg_symbol_H-M 'A b a 2'
_cod_database_code 4134282
_shelx_shelxl_version_number 2014/7
_shelx_space_group_comment
;
The symmetry employed for this shelxl refinement is uniquely defined
by the following loop, which should always be used as a source of
symmetry information in preference to the above space-group names.
They are only intended as comments.
;

loop_
_space_group_symop_operation_xyz
'x, y, z'
'-x, -y, z'
'x+1/2, -y+1/2, z'
'-x+1/2, y+1/2, z'
'x, y+1/2, z+1/2'
'-x, -y+1/2, z+1/2'
'x+1/2, -y+1, z+1/2'
'-x+1/2, y+1, z+1/2'

loop_
_atom_site_label
_atom_site_type_symbol
_atom_site_fract_x
_atom_site_fract_y
_atom_site_fract_z
_atom_site_U_iso_or_equiv
_atom_site_adp_type
_atom_site_occupancy
_atom_site_site_symmetry_order
_atom_site_calc_flag
_atom_site_refinement_flags_posn
_atom_site_refinement_flags_adp
_atom_site_refinement_flags_occupancy
_atom_site_disorder_assembly
_atom_site_disorder_group
Pb1 Pb 0.0000 1.0000 1.00000(5) 0.0333(2) Uani 1 2 d S T P . .
I1 I 0.04150(8) 0.87611(2) 0.99432(19) 0.0487(3) Uani 1 1 d . . . . .
I2 I 0.26672(14) 1.00785(3) 0.76466(10) 0.0515(3) Uani 1 1 d . . . . .
C1 C 1.0188(14) 0.8942(5) 0.531(2) 0.061(4) Uani 1 1 d . . . . .
H1A H 1.0018 0.9319 0.5238 0.073 Uiso 1 1 calc R U . . .
H1B H 1.0814 0.8879 0.6148 0.073 Uiso 1 1 calc R U . . .
C2 C 0.8770(15) 0.8655(5) 0.5542(18) 0.065(4) Uani 1 1 d . . . . .
H2A H 0.8414 0.8729 0.6531 0.078 Uiso 1 1 calc R U . . .
H2B H 0.8072 0.8783 0.4833 0.078 Uiso 1 1 calc R U . . .
C3 C 0.8943(14) 0.8080(5) 0.5359(17) 0.062(4) Uani 1 1 d . . . . .
C4 C 0.9650(17) 0.7907(5) 0.4036(17) 0.056(4) Uani 1 1 d . . . . .
H4A H 0.9044 0.7980 0.3188 0.067 Uiso 1 1 calc R U . . .
H4B H 0.9792 0.7528 0.4086 0.067 Uiso 1 1 calc R U . . .
C5 C 1.1034(15) 0.8164(5) 0.3823(17) 0.066(4) Uani 1 1 d . . . . .
H5A H 1.1422 0.8065 0.2864 0.079 Uiso 1 1 calc R U . . .
H5B H 1.1696 0.8045 0.4582 0.079 Uiso 1 1 calc R U . . .
F1 F 0.7663(11) 0.7840(3) 0.5515(19) 0.140(7) Uani 1 1 d . . . . .
F2 F 0.9726(17) 0.7891(4) 0.6540(11) 0.108(5) Uani 1 1 d . . . . .
N1 N 1.0895(14) 0.8749(4) 0.3900(12) 0.055(3) Uani 1 1 d . . . . .
H1C H 1.0387 0.8859 0.3125 0.065 Uiso 1 1 calc R U . . .
H1D H 1.1762 0.8892 0.3833 0.065 Uiso 1 1 calc R U . . .

loop_
_atom_site_aniso_label
_atom_site_aniso_U_11
_atom_site_aniso_U_22
_atom_site_aniso_U_33
_atom_site_aniso_U_23
_atom_site_aniso_U_13
_atom_site_aniso_U_12
Pb1 0.0332(3) 0.0314(3) 0.0354(4) 0.000 0.000 0.00260(16)
I1 0.0501(4) 0.0339(4) 0.0622(5) -0.0050(5) -0.0008(7) 0.0020(3)
I2 0.0527(6) 0.0540(4) 0.0478(6) 0.0109(6) 0.0217(4) 0.0150(5)
C1 0.071(8) 0.034(7) 0.076(13) -0.002(7) -0.006(8) -0.001(5)
C2 0.060(8) 0.040(7) 0.095(12) -0.006(6) 0.030(8) 0.005(5)
C3 0.065(7) 0.038(6) 0.082(12) -0.003(7) 0.020(8) -0.006(5)
C4 0.078(10) 0.026(6) 0.064(10) -0.004(6) 0.001(8) -0.009(6)
C5 0.075(10) 0.039(7) 0.085(10) -0.002(7) 0.025(9) 0.006(7)
F1 0.094(6) 0.056(5) 0.27(2) -0.017(9) 0.094(11) -0.028(5)
F2 0.203(14) 0.068(7) 0.054(6) 0.023(5) 0.007(6) 0.009(7)
N1 0.062(7) 0.047(6) 0.054(7) 0.007(5) 0.006(6) -0.018(5)

loop_
_atom_type_symbol
_atom_type_description
_atom_type_scat_dispersion_real
_atom_type_scat_dispersion_imag
_atom_type_scat_source
C C 0.0033 0.0016 'International Tables Vol C Tables 4.2.6.8 and 6.1.1.4'
H H 0.0000 0.0000 'International Tables Vol C Tables 4.2.6.8 and 6.1.1.4'
N N 0.0061 0.0033 'International Tables Vol C Tables 4.2.6.8 and 6.1.1.4'
F F 0.0171 0.0103 'International Tables Vol C Tables 4.2.6.8 and 6.1.1.4'
I I -0.4742 1.8119 'International Tables Vol C Tables 4.2.6.8 and 6.1.1.4'
Pb Pb -3.3944 10.1111 'International Tables Vol C Tables 4.2.6.8 and 6.1.1.4'

loop_
_geom_angle_atom_site_label_1
_geom_angle_atom_site_label_2
_geom_angle_atom_site_label_3
_geom_angle
_geom_angle_site_symmetry_1
_geom_angle_site_symmetry_3
_geom_angle_publ_flag
I1 Pb1 I1 178.15(7) 2_575 . ?
I1 Pb1 I2 91.91(3) 2_575 8_545 ?
I1 Pb1 I2 89.45(3) . 8_545 ?
I1 Pb1 I2 89.45(3) 2_575 7_465 ?
I1 Pb1 I2 91.91(3) . 7_465 ?
I2 Pb1 I2 85.10(5) 8_545 7_465 ?
I1 Pb1 I2 87.52(3) 2_575 2_575 ?
I1 Pb1 I2 91.29(3) . 2_575 ?
I2 Pb1 I2 172.84(5) 8_545 2_575 ?
I2 Pb1 I2 87.753(5) 7_465 2_575 ?
I1 Pb1 I2 91.29(3) 2_575 . ?
I1 Pb1 I2 87.52(3) . . ?
I2 Pb1 I2 87.752(5) 8_545 . ?
I2 Pb1 I2 172.84(5) 7_465 . ?
I2 Pb1 I2 99.40(5) 2_575 . ?
Pb1 I2 Pb1 169.97(4) 7_564 . ?
N1 C1 C2 109.9(11) . . ?
N1 C1 H1A 109.7 . . ?
C2 C1 H1A 109.7 . . ?
N1 C1 H1B 109.7 . . ?
C2 C1 H1B 109.7 . . ?
H1A C1 H1B 108.2 . . ?
C3 C2 C1 111.2(12) . . ?
C3 C2 H2A 109.4 . . ?
C1 C2 H2A 109.4 . . ?
C3 C2 H2B 109.4 . . ?
C1 C2 H2B 109.4 . . ?
H2A C2 H2B 108.0 . . ?
F1 C3 F2 103.5(13) . . ?
F1 C3 C4 111.0(13) . . ?
F2 C3 C4 107.0(11) . . ?
F1 C3 C2 109.7(12) . . ?
F2 C3 C2 108.3(13) . . ?
C4 C3 C2 116.5(12) . . ?
C3 C4 C5 112.4(13) . . ?
C3 C4 H4A 109.1 . . ?
C5 C4 H4A 109.1 . . ?
C3 C4 H4B 109.1 . . ?
C5 C4 H4B 109.1 . . ?
H4A C4 H4B 107.9 . . ?
C4 C5 N1 111.2(12) . . ?
C4 C5 H5A 109.4 . . ?
N1 C5 H5A 109.4 . . ?
C4 C5 H5B 109.4 . . ?
N1 C5 H5B 109.4 . . ?
H5A C5 H5B 108.0 . . ?
C5 N1 C1 113.6(11) . . ?
C5 N1 H1C 108.8 . . ?
C1 N1 H1C 108.8 . . ?
C5 N1 H1D 108.8 . . ?
C1 N1 H1D 108.8 . . ?
H1C N1 H1D 107.7 . . ?

loop_
_geom_bond_atom_site_label_1
_geom_bond_atom_site_label_2
_geom_bond_distance
_geom_bond_site_symmetry_2
_geom_bond_publ_flag
Pb1 I1 3.1659(6) 2_575 ?
Pb1 I1 3.1659(6) . ?
Pb1 I2 3.2374(11) 8_545 ?
Pb1 I2 3.2374(11) 7_465 ?
Pb1 I2 3.2787(11) 2_575 ?
Pb1 I2 3.2787(11) . ?
I2 Pb1 3.2374(11) 7_564 ?
C1 N1 1.51(2) . ?
C1 C2 1.527(19) . ?
C1 H1A 0.9700 . ?
C1 H1B 0.9700 . ?
C2 C3 1.477(17) . ?
C2 H2A 0.9700 . ?
C2 H2B 0.9700 . ?
C3 F1 1.349(15) . ?
C3 F2 1.376(19) . ?
C3 C4 1.432(19) . ?
C4 C5 1.46(2) . ?
C4 H4A 0.9700 . ?
C4 H4B 0.9700 . ?
C5 N1 1.489(16) . ?
C5 H5A 0.9700 . ?
C5 H5B 0.9700 . ?
N1 H1C 0.8900 . ?
N1 H1D 0.8900 . ?

loop_
_geom_torsion_atom_site_label_1
_geom_torsion_atom_site_label_2
_geom_torsion_atom_site_label_3
_geom_torsion_atom_site_label_4
_geom_torsion
_geom_torsion_site_symmetry_1
_geom_torsion_site_symmetry_2
_geom_torsion_site_symmetry_3
_geom_torsion_site_symmetry_4
_geom_torsion_publ_flag
N1 C1 C2 C3 48.1(18) . . . . ?
C1 C2 C3 F1 -177.6(14) . . . . ?
C1 C2 C3 F2 70.1(17) . . . . ?
C1 C2 C3 C4 -51(2) . . . . ?
F1 C3 C4 C5 179.3(14) . . . . ?
F2 C3 C4 C5 -68.5(15) . . . . ?
C2 C3 C4 C5 52.8(19) . . . . ?
C3 C4 C5 N1 -52.8(18) . . . . ?
C4 C5 N1 C1 54.4(18) . . . . ?
C2 C1 N1 C5 -52.1(16) . . . . ?
